data_7118163
loop_
_publ_author_name
'Abigail E. Hooper'
'Stuart R. Kennedy'
'Christopher D. Jones'
'Jonathan W. Steed'

_publ_section_title
;
 Gelation by supramolecular dimerization of mono(urea)s
;
_journal_name_full Chem.Commun.
_journal_page_first 198
_journal_paper_doi 10.1039/c5cc06995E
_journal_volume 52
_journal_year 2016
_chemical_formula_moiety 'C11 H14 N2 O4'
_chemical_formula_sum 'C11 H14 N2 O4'
_chemical_formula_weight 238.24
_chemical_name_systematic
;
 ? 
;
_space_group_crystal_system triclinic
_space_group_IT_number 2
_space_group_name_Hall '-P 1'
_space_group_name_H-M_alt 'P -1'
_symmetry_space_group_name_Hall '-P 1'
_symmetry_space_group_name_H-M 'P -1'
_atom_sites_solution_hydrogens geom
_atom_sites_solution_primary direct
_atom_sites_solution_secondary difmap
_audit_creation_date 2015-08-19
_audit_creation_method
;
Olex2 1.2
(compiled 2013.09.17 svn.r2790 for OlexSys, GUI svn.r4601)
;
_audit_update_record
;
2015-08-19 deposited with the CCDC.
2015-10-30 downloaded from the CCDC.
;
_cell_angle_alpha 92.962(5)
_cell_angle_beta 94.351(5)
_cell_angle_gamma 95.330(5)
_cell_formula_units_Z 2
_cell_length_a 4.6214(8)
_cell_length_b 8.2787(14)
_cell_length_c 14.248(2)
_cell_measurement_reflns_used 1407
_cell_measurement_temperature 120(2)
_cell_measurement_theta_max 22.64
_cell_measurement_theta_min 2.48
_cell_volume 540.25(15)
_computing_molecular_graphics
;
O. V. Dolomanov, L. J. Bourhis, R. J. Gildea, J. A. K. Howard and H. Puschmann,
OLEX2: a complete structure solution, refinement and analysis program.
J. Appl. Cryst. (2009). 42, 339-341.
;
_computing_publication_material
;
O. V. Dolomanov, L. J. Bourhis, R. J. Gildea, J. A. K. Howard and H. Puschmann,
OLEX2: a complete structure solution, refinement and analysis program.
J. Appl. Cryst. (2009). 42, 339-341.
;
_computing_structure_refinement 'SHELXL-97 (Sheldrick, 1997)'
_computing_structure_solution 'SHELXS-97 (Sheldrick, 1990)'
_diffrn_ambient_temperature 120(2)
_diffrn_measured_fraction_theta_full 0.998
_diffrn_measured_fraction_theta_max 0.998
_diffrn_measurement_device_type 'Bruker APEX-II CCD'
_diffrn_measurement_method '\f and \w scans'
_diffrn_radiation_monochromator graphite
_diffrn_radiation_type MoK\a
_diffrn_radiation_wavelength 0.71073
_diffrn_reflns_av_R_equivalents 0.0543
_diffrn_reflns_av_unetI/netI 0.0642
_diffrn_reflns_limit_h_max 4
_diffrn_reflns_limit_h_min -5
_diffrn_reflns_limit_k_max 8
_diffrn_reflns_limit_k_min -8
_diffrn_reflns_limit_l_max 15
_diffrn_reflns_limit_l_min -15
_diffrn_reflns_number 4645
_diffrn_reflns_theta_full 22.64
_diffrn_reflns_theta_max 22.64
_diffrn_reflns_theta_min 2.48
_diffrn_source 'fine-focus sealed tube'
_diffrn_standards_number 0
_exptl_absorpt_coefficient_mu 0.113
_exptl_absorpt_correction_T_max 0.7448
_exptl_absorpt_correction_T_min 0.6312
_exptl_absorpt_correction_type multi-scan
_exptl_absorpt_process_details
'? was used for absorption correction. wR2(int) was 0.1060 before and 0.0561 after correction. The Ratio of minimum to maximum transmission is 0.8475. The \l/2 correction factor is 0.00150.'
_exptl_crystal_colour colourless
_exptl_crystal_colour_primary colourless
_exptl_crystal_density_diffrn 1.465
_exptl_crystal_density_method 'not measured'
_exptl_crystal_description block
_exptl_crystal_F_000 252
_exptl_crystal_size_max 0.24
_exptl_crystal_size_mid 0.13
_exptl_crystal_size_min 0.08
_refine_diff_density_max 0.208
_refine_diff_density_min -0.243
_refine_diff_density_rms 0.055
_refine_ls_extinction_method none
_refine_ls_goodness_of_fit_ref 1.023
_refine_ls_hydrogen_treatment mixed
_refine_ls_matrix_type full
_refine_ls_number_parameters 155
_refine_ls_number_reflns 1418
_refine_ls_number_restraints 0
_refine_ls_restrained_S_all 1.023
_refine_ls_R_factor_all 0.0838
_refine_ls_R_factor_gt 0.0472
_refine_ls_shift/su_max 0.000
_refine_ls_shift/su_mean 0.000
_refine_ls_structure_factor_coef Fsqd
_refine_ls_weighting_details 'calc w=1/[\s^2^(Fo^2^)+(0.0459P)^2^+0.0998P] where P=(Fo^2^+2Fc^2^)/3'
_refine_ls_weighting_scheme calc
_refine_ls_wR_factor_gt 0.0942
_refine_ls_wR_factor_ref 0.1054
_reflns_number_gt 956
_reflns_number_total 1418
_reflns_threshold_expression >2sigma(I)
_cod_data_source_file c5cc06995e2.cif
_cod_data_source_block 1c
_cod_original_cell_volume 540.23(16)
_cod_database_code 7118163
_olex2_refinement_description
;
1. Others
 Fixed Uiso: H1A(0.038) H1B(0.038) H1C(0.038) H2O(0.024) H2A(0.02) H2B(0.02)
 H3A(0.02) H3B(0.02) H4O(0.025) H4A(0.02) H6(0.021) H8(0.018) H11(0.02)
 H12(0.02)
 Fixed X: H1A(1.0273) H1B(1.3469) H1C(1.1225) H2O(1.0554) H2A(1.3674)
 H2B(1.4721) H3A(0.9865) H3B(0.9084) H4O(0.3486) H4A(1.3721) H6(1.3294)
 H8(1.2897) H11(0.4802) H12(0.6797)
 Fixed Y: H1A(0.9115) H1B(0.8787) H1C(0.7305) H2O(0.7746) H2A(0.9848)
 H2B(0.8056) H3A(0.7013) H3B(0.8849) H4O(0.4527) H4A(0.8375) H6(0.8078)
 H8(0.8755) H11(0.4919) H12(0.5725)
 Fixed Z: H1A(1.4278) H1B(1.4691) H1C(1.425) H2O(0.6122) H2A(1.3183)
 H2B(1.317) H3A(1.2558) H3B(1.2482) H4O(0.5651) H4A(1.15) H6(0.997) H8(0.8351)
 H11(0.7934) H12(0.9443)
;

loop_
_space_group_symop_id
_space_group_symop_operation_xyz
1 'x, y, z'
2 '-x, -y, -z'

loop_
_atom_site_label
_atom_site_type_symbol
_atom_site_fract_x
_atom_site_fract_y
_atom_site_fract_z
_atom_site_U_iso_or_equiv
_atom_site_adp_type
_atom_site_occupancy
_atom_site_symmetry_multiplicity
_atom_site_calc_flag
_atom_site_refinement_flags
_atom_site_disorder_assembly
_atom_site_disorder_group
O1 O 0.7342(4) 0.7784(3) 1.07618(13) 0.0228(6) Uani 1 1 d . . .
C1 C 1.1897(7) 0.8452(4) 1.4199(2) 0.0251(9) Uani 1 1 d . . .
H1A H 1.0273 0.9115 1.4278 0.038 Uiso 1 1 calc R . .
H1B H 1.3469 0.8787 1.4691 0.038 Uiso 1 1 calc R . .
H1C H 1.1225 0.7305 1.4250 0.038 Uiso 1 1 calc R . .
O2 O 1.1427(4) 0.8127(2) 0.66357(13) 0.0203(6) Uani 1 1 d . . .
H2O H 1.0554 0.7746 0.6122 0.024 Uiso 1 1 calc R . .
C2 C 1.3022(6) 0.8685(4) 1.32373(19) 0.0171(8) Uani 1 1 d . . .
H2A H 1.3674 0.9848 1.3183 0.020 Uiso 1 1 calc R . .
H2B H 1.4721 0.8056 1.3170 0.020 Uiso 1 1 calc R . .
O3 O 0.7509(4) 0.6282(2) 0.55572(13) 0.0204(6) Uani 1 1 d . . .
C3 C 1.0682(6) 0.8134(4) 1.24591(19) 0.0171(8) Uani 1 1 d . . .
H3A H 0.9865 0.7013 1.2558 0.020 Uiso 1 1 calc R . .
H3B H 0.9084 0.8849 1.2482 0.020 Uiso 1 1 calc R . .
O4 O 0.4056(4) 0.4762(2) 0.62195(13) 0.0212(6) Uani 1 1 d . . .
H4O H 0.3486 0.4527 0.5651 0.025 Uiso 1 1 calc R . .
N4 N 1.1832(5) 0.8175(3) 1.15396(15) 0.0165(7) Uani 1 1 d . . .
H4A H 1.3721 0.8375 1.1500 0.020 Uiso 1 1 calc R . .
C5 C 1.0046(7) 0.7911(4) 1.0753(2) 0.0178(8) Uani 1 1 d . . .
N6 N 1.1398(5) 0.7814(3) 0.99304(15) 0.0179(7) Uani 1 1 d . . .
H6 H 1.3294 0.8078 0.9970 0.021 Uiso 1 1 calc R . .
C7 C 1.0039(6) 0.7332(4) 0.90312(19) 0.0154(8) Uani 1 1 d . . .
C8 C 1.1252(6) 0.7969(3) 0.8262(2) 0.0149(8) Uani 1 1 d . . .
H8 H 1.2897 0.8755 0.8351 0.018 Uiso 1 1 calc R . .
C9 C 1.0086(6) 0.7470(4) 0.7362(2) 0.0153(8) Uani 1 1 d . . .
C10 C 0.7637(6) 0.6323(3) 0.72195(19) 0.0135(7) Uani 1 1 d . . .
C11 C 0.6459(6) 0.5698(4) 0.8016(2) 0.0167(8) Uani 1 1 d . . .
H11 H 0.4802 0.4919 0.7934 0.020 Uiso 1 1 calc R . .
C12 C 0.7621(6) 0.6174(3) 0.8912(2) 0.0166(8) Uani 1 1 d . . .
H12 H 0.6797 0.5725 0.9443 0.020 Uiso 1 1 calc R . .
C13 C 0.6415(7) 0.5804(4) 0.6272(2) 0.0170(8) Uani 1 1 d . . .

loop_
_atom_site_aniso_label
_atom_site_aniso_U_11
_atom_site_aniso_U_22
_atom_site_aniso_U_33
_atom_site_aniso_U_23
_atom_site_aniso_U_13
_atom_site_aniso_U_12
O1 0.0090(14) 0.0416(15) 0.0171(12) -0.0037(10) -0.0002(10) 0.0035(11)
C1 0.024(2) 0.033(2) 0.0165(18) -0.0015(16) -0.0037(15) -0.0004(17)
O2 0.0207(13) 0.0291(13) 0.0095(12) 0.0014(10) -0.0005(10) -0.0046(10)
C2 0.0127(18) 0.0259(19) 0.0124(17) 0.0029(14) 0.0005(13) 0.0002(15)
O3 0.0195(13) 0.0298(14) 0.0105(12) 0.0018(10) -0.0008(10) -0.0030(10)
C3 0.0093(18) 0.0247(19) 0.0170(19) -0.0004(15) 0.0025(14) 0.0007(15)
O4 0.0220(13) 0.0270(13) 0.0118(11) -0.0019(10) -0.0052(10) -0.0057(11)
N4 0.0082(14) 0.0301(17) 0.0100(14) 0.0019(12) -0.0014(11) -0.0038(12)
C5 0.016(2) 0.0208(19) 0.0160(19) -0.0029(15) 0.0012(16) 0.0033(16)
N6 0.0072(14) 0.0331(17) 0.0128(15) -0.0012(12) 0.0006(12) 0.0003(12)
C7 0.0145(18) 0.0191(19) 0.0121(18) -0.0025(15) -0.0040(14) 0.0055(15)
C8 0.0110(18) 0.0178(18) 0.0155(18) 0.0019(15) -0.0012(14) 0.0007(14)
C9 0.0147(19) 0.0191(19) 0.0132(18) 0.0028(15) 0.0022(14) 0.0064(15)
C10 0.0116(18) 0.0142(18) 0.0145(18) -0.0032(14) -0.0005(14) 0.0035(15)
C11 0.0122(18) 0.0193(18) 0.0180(19) 0.0021(15) -0.0019(14) 0.0006(14)
C12 0.0155(18) 0.0204(19) 0.0151(18) 0.0017(15) 0.0054(14) 0.0033(15)
C13 0.0141(19) 0.0163(19) 0.020(2) -0.0024(15) 0.0020(15) 0.0013(16)

loop_
_atom_type_symbol
_atom_type_description
_atom_type_scat_dispersion_real
_atom_type_scat_dispersion_imag
_atom_type_scat_source
C C 0.0033 0.0016 'International Tables Vol C Tables 4.2.6.8 and 6.1.1.4'
H H 0.0000 0.0000 'International Tables Vol C Tables 4.2.6.8 and 6.1.1.4'
N N 0.0061 0.0033 'International Tables Vol C Tables 4.2.6.8 and 6.1.1.4'
O O 0.0106 0.0060 'International Tables Vol C Tables 4.2.6.8 and 6.1.1.4'

loop_
_geom_angle_atom_site_label_1
_geom_angle_atom_site_label_2
_geom_angle_atom_site_label_3
_geom_angle
_geom_angle_site_symmetry_1
_geom_angle_site_symmetry_3
C3 C2 C1 111.0(2) . .
N4 C3 C2 111.3(2) . .
C5 N4 C3 120.6(2) . .
O1 C5 N4 122.5(3) . .
O1 C5 N6 122.2(3) . .
N4 C5 N6 115.3(3) . .
C5 N6 C7 126.1(3) . .
C8 C7 N6 118.0(3) . .
C8 C7 C12 120.6(3) . .
C12 C7 N6 121.3(3) . .
C7 C8 C9 120.2(3) . .
O2 C9 C8 117.0(3) . .
O2 C9 C10 122.4(2) . .
C8 C9 C10 120.6(3) . .
C9 C10 C13 120.4(3) . .
C11 C10 C9 117.8(3) . .
C11 C10 C13 121.8(3) . .
C12 C11 C10 122.0(3) . .
C11 C12 C7 118.9(3) . .
O3 C13 O4 121.8(3) . .
O3 C13 C10 122.8(3) . .
O4 C13 C10 115.4(3) . .

loop_
_geom_bond_atom_site_label_1
_geom_bond_atom_site_label_2
_geom_bond_distance
_geom_bond_site_symmetry_2
O1 C5 1.245(3) .
C1 C2 1.518(4) .
O2 C9 1.358(3) .
C2 C3 1.510(4) .
O3 C13 1.238(3) .
C3 N4 1.451(3) .
O4 C13 1.320(3) .
N4 C5 1.337(4) .
C5 N6 1.371(4) .
N6 C7 1.405(3) .
C7 C8 1.375(4) .
C7 C12 1.397(4) .
C8 C9 1.380(4) .
C9 C10 1.404(4) .
C10 C11 1.398(4) .
C10 C13 1.451(4) .
C11 C12 1.370(4) .

loop_
_geom_hbond_atom_site_label_D
_geom_hbond_atom_site_label_H
_geom_hbond_atom_site_label_A
_geom_hbond_distance_DH
_geom_hbond_distance_HA
_geom_hbond_distance_DA
_geom_hbond_angle_DHA
_geom_hbond_site_symmetry_A
O4 H4O O3 0.84 1.82 2.657(3) 171.1 2_666
N4 H4A O1 0.88 2.12 2.892(3) 145.3 1_655
N6 H6 O1 0.88 2.15 2.911(3) 144.2 1_655
